data_4131830
loop_
_publ_author_name
'Halter, Dominik P.'
'Palumbo, Chad T.'
'Ziller, Joseph W.'
'Gembicky, Milan'
'Rheingold, Arnold L.'
'Evans, William J.'
'Meyer, Karsten'

_publ_section_title
;
 Electrocatalytic H<sub>2</sub>O Reduction with f-Elements: Mechanistic
 Insight and Overpotential Tuning in a Series of Lanthanide Complexes.
;
_journal_issue 7
_journal_name_full 'Journal of the American Chemical Society'
_journal_page_first 2587
_journal_page_last 2594
_journal_paper_doi 10.1021/jacs.7b11532
_journal_volume 140
_journal_year 2018
_chemical_formula_moiety 'C63 H75.66 Nd O3.33'
_chemical_formula_sum 'C63 H75.66 Nd O3.33'
_chemical_formula_weight 1030.41
_space_group_crystal_system monoclinic
_space_group_IT_number 14
_space_group_name_Hall '-P 2ybc'
_space_group_name_H-M_alt 'P 1 21/c 1'
_atom_sites_solution_hydrogens mixed
_audit_creation_date 2016-08-25
_audit_creation_method
;
Olex2 1.2
(compiled 2016.08.23 svn.r3337 for OlexSys, GUI svn.r5217)
;
_cell_angle_alpha 90
_cell_angle_beta 106.846(2)
_cell_angle_gamma 90
_cell_formula_units_Z 4
_cell_length_a 11.4694(6)
_cell_length_b 36.8012(18)
_cell_length_c 11.9740(6)
_cell_measurement_reflns_used 9920
_cell_measurement_temperature 100(2)
_cell_measurement_theta_max 25.69
_cell_measurement_theta_min 2.16
_cell_volume 4837.2(4)
_computing_cell_refinement 'SAINT v8.34A (Bruker, 2013)'
_computing_data_collection 'APEX2 v2013.6-2 (Bruker, 2013)'
_computing_data_reduction 'SAINT v8.34A (Bruker, 2013)'
_computing_molecular_graphics 'Olex2 (Dolomanov et al., 2009)'
_computing_publication_material 'Olex2 (Dolomanov et al., 2009)'
_computing_structure_refinement 'XL (Sheldrick, 2008)'
_diffrn_ambient_temperature 100.0
_diffrn_detector 'Bruker APEX-II CCD'
_diffrn_detector_area_resol_mean 7.9
_diffrn_detector_type 'CCD Area Detector'
_diffrn_measured_fraction_theta_full 1.000
_diffrn_measured_fraction_theta_max 0.998
_diffrn_measurement_device 'Kappa Four-Circle Diffractometer'
_diffrn_measurement_device_type 'Bruker APEX II Ultra'
_diffrn_measurement_method '\w and \f scans'
_diffrn_radiation_monochromator 'Double Bounce Multilayer Mirrors'
_diffrn_radiation_probe x-ray
_diffrn_radiation_type MoK\a
_diffrn_radiation_wavelength 0.71073
_diffrn_reflns_av_R_equivalents 0.0423
_diffrn_reflns_av_unetI/netI 0.0279
_diffrn_reflns_Laue_measured_fraction_full 1.000
_diffrn_reflns_Laue_measured_fraction_max 0.998
_diffrn_reflns_limit_h_max 13
_diffrn_reflns_limit_h_min -13
_diffrn_reflns_limit_k_max 44
_diffrn_reflns_limit_k_min -40
_diffrn_reflns_limit_l_max 14
_diffrn_reflns_limit_l_min -14
_diffrn_reflns_number 62194
_diffrn_reflns_point_group_measured_fraction_full 1.000
_diffrn_reflns_point_group_measured_fraction_max 0.998
_diffrn_reflns_theta_full 25.242
_diffrn_reflns_theta_max 25.713
_diffrn_reflns_theta_min 1.855
_diffrn_source 'Micro Focus Rotating Anode'
_diffrn_source_type 'Bruker TXS'
_diffrn_standards_number 0
_exptl_absorpt_coefficient_mu 1.123
_exptl_absorpt_correction_T_max 0.4903
_exptl_absorpt_correction_T_min 0.4392
_exptl_absorpt_correction_type multi-scan
_exptl_absorpt_process_details
;
SADABS-2014/5 (Bruker,2014/5) was used for absorption correction.
wR2(int) was 0.0668 before and 0.0452 after correction.
The Ratio of minimum to maximum transmission is 0.8958.
The \l/2 correction factor is Not present.
;
_exptl_crystal_colour colourless
_exptl_crystal_colour_primary colourless
_exptl_crystal_density_diffrn 1.415
_exptl_crystal_description block
_exptl_crystal_F_000 2161
_exptl_crystal_size_max 0.1
_exptl_crystal_size_mid 0.025
_exptl_crystal_size_min 0.02
_refine_diff_density_max 0.660
_refine_diff_density_min -1.145
_refine_diff_density_rms 0.084
_refine_ls_extinction_method none
_refine_ls_goodness_of_fit_ref 1.350
_refine_ls_hydrogen_treatment constr
_refine_ls_matrix_type full
_refine_ls_number_parameters 724
_refine_ls_number_reflns 9182
_refine_ls_number_restraints 128
_refine_ls_restrained_S_all 1.342
_refine_ls_R_factor_all 0.0525
_refine_ls_R_factor_gt 0.0461
_refine_ls_shift/su_max 0.002
_refine_ls_shift/su_mean 0.000
_refine_ls_structure_factor_coef Fsqd
_refine_ls_weighting_details 'w=1/[\s^2^(Fo^2^)+(0.0001P)^2^+13.4958P] where P=(Fo^2^+2Fc^2^)/3'
_refine_ls_weighting_scheme calc
_refine_ls_wR_factor_gt 0.0829
_refine_ls_wR_factor_ref 0.0844
_reflns_Friedel_coverage 0.000
_reflns_number_gt 8410
_reflns_number_total 9182
_reflns_threshold_expression 'I > 2\s(I)'
_cod_data_source_file ja7b11532_si_002.cif
_cod_data_source_block uci_evansv2
_cod_depositor_comments
;
The following automatic conversions were performed:

data item '_diffrn_radiation_probe' value 'X-ray' was changed to
'x-ray' in accordance with the
/home/saulius/struct/COD-crude-data/automatic-downloads/DataCite-retrospective/ACS/depositions/lib/dictionaries/cif_core.dic
dictionary named 'cif_core.dic' version 2.4.2 last updated on
2011-04-26.

Automatic conversion script
Id: cif_fix_values 6909 2019-04-08 15:41:33Z antanas 
;
_cod_database_code 4131830
_shelx_space_group_comment
;
The symmetry employed for this shelxl refinement is uniquely defined
by the following loop, which should always be used as a source of
symmetry information in preference to the above space-group names.
They are only intended as comments.
;
_olex2_refinement_description
;
1. Fixed Uiso
 At 1.2 times of:
  All C(H) groups, All C(H,H) groups, All C(H,H,H,H) groups
 At 1.5 times of:
  All C(H,H,H) groups, All O(H,H) groups
2. Restrained distances
 C18-C13 = C19-C18 = C20-C18 = C21-C18 = C21-C24 = C22-C19 = C23-C20 = C22-C27
 = C24-C27 = C24-C26 = C23-C26 = C23-C25 = C22-C25
 1.54 with sigma of 0.02
 C18B-C13B = C19B-C18B = C18B-C20B = C18B-C21B = C24B-C21B = C23B-C20B = C19B-
 C22B = C22B-C27B = C24B-C27B = C24B-C26B = C23B-C26B = C23B-C25B = C25B-C22B
 1.54 with sigma of 0.02
3. Uiso/Uaniso restraints and constraints
Uanis(O2) = Uanis(O2B)
Uanis(C12) = Uanis(C12B)
Uanis(C13) = Uanis(C13B)
Uanis(C14) = Uanis(C14B)
Uanis(C15) = Uanis(C15B)
Uanis(C17) = Uanis(C17B)
Uanis(C16) = Uanis(C16B)
Uanis(C11) = Uanis(C11B)
4. Rigid body (RIGU) restrains
 C26B, C24B, C13B, C21B, C18B, C22B, C27B, C20B, C19B, C25B, C23B
 with sigma for 1-2 distances of 0.004 and sigma for 1-3 distances of 0.004
5. Others
 Sof(H10C)=Sof(H10D)=Sof(C26B)=Sof(H26C)=Sof(H26D)=Sof(O1)=Sof(H1A)=Sof(H1B)=
 Sof(C24B)=Sof(H24B)=Sof(C21B)=Sof(H21C)=Sof(H21D)=Sof(C18B)=Sof(C17B)=
 Sof(H17D)=Sof(H17E)=Sof(H17F)=Sof(O2B)=Sof(C22B)=Sof(H22B)=Sof(C27B)=Sof(H27C)=
 Sof(H27D)=Sof(C20B)=Sof(H20C)=Sof(H20D)=Sof(C19B)=Sof(H19C)=Sof(H19D)=
 Sof(C25B)=Sof(H25C)=Sof(H25D)=Sof(C12B)=Sof(C13B)=Sof(C14B)=Sof(H14B)=
 Sof(C15B)=Sof(C16B)=Sof(H16B)=Sof(C11B)=Sof(C23B)=Sof(H23B)=1-FVAR(1)
 Sof(H10A)=Sof(H10B)=Sof(O2)=Sof(C11)=Sof(C12)=Sof(C13)=Sof(C14)=Sof(H14)=
 Sof(C15)=Sof(C16)=Sof(H16)=Sof(C17)=Sof(H17A)=Sof(H17B)=Sof(H17C)=Sof(C18)=
 Sof(C19)=Sof(H19A)=Sof(H19B)=Sof(C20)=Sof(H20A)=Sof(H20B)=Sof(C21)=Sof(H21A)=
 Sof(H21B)=Sof(C22)=Sof(H22)=Sof(C23)=Sof(H23)=Sof(C24)=Sof(H24)=Sof(C25)=
 Sof(H25A)=Sof(H25B)=Sof(C26)=Sof(H26A)=Sof(H26B)=Sof(C27)=Sof(H27A)=Sof(H27B)=
 FVAR(1)
6.a Rotating group:
 O1(H1A,H1B)
6.b Ternary CH refined with riding coordinates:
 C40(H40), C41(H41), C42(H42), C58(H58), C59(H59), C60(H60), C22(H22),
 C23(H23), C24(H24), C24B(H24B), C22B(H22B), C23B(H23B)
6.c Secondary CH2 refined with riding coordinates:
 C10(H10A,H10B), C10(H10C,H10D), C28(H28A,H28B), C37(H37A,H37B), C38(H38A,
 H38B), C39(H39A,H39B), C43(H43A,H43B), C44(H44A,H44B), C45(H45A,H45B),
 C46(H46A,H46B), C55(H55A,H55B), C56(H56A,H56B), C57(H57A,H57B), C61(H61A,H61B),
  C62(H62A,H62B), C63(H63A,H63B), C19(H19A,H19B), C20(H20A,H20B), C21(H21A,
 H21B), C25(H25A,H25B), C26(H26A,H26B), C27(H27A,H27B), C26B(H26C,H26D),
 C21B(H21C,H21D), C27B(H27C,H27D), C20B(H20C,H20D), C19B(H19C,H19D), C25B(H25C,
 H25D)
6.d Aromatic/amide H refined with riding coordinates:
 C32(H32), C34(H34), C50(H50), C52(H52), C14(H14), C16(H16), C14B(H14B),
 C16B(H16B)
6.e Fitted hexagon refined as free rotating group:
 C12B(C13B,C14B,C15B,C16B,C11B)
6.f Idealised Me refined as rotating group:
 C7(H7A,H7B,H7C), C8(H8A,H8B,H8C), C9(H9A,H9B,H9C), C35(H35A,H35B,H35C),
 C53(H53A,H53B,H53C), C17(H17A,H17B,H17C), C17B(H17D,H17E,H17F)
;
_shelx_shelxl_version_number 2014/7
_olex2_submission_special_instructions 'No special instructions were received'

loop_
_space_group_symop_operation_xyz
'x, y, z'
'-x, y+1/2, -z+1/2'
'-x, -y, -z'
'x, -y-1/2, z-1/2'

loop_
_atom_site_label
_atom_site_type_symbol
_atom_site_fract_x
_atom_site_fract_y
_atom_site_fract_z
_atom_site_U_iso_or_equiv
_atom_site_adp_type
_atom_site_occupancy
_atom_site_site_symmetry_order
_atom_site_calc_flag
_atom_site_refinement_flags_posn
_atom_site_refinement_flags_adp
_atom_site_refinement_flags_occupancy
_atom_site_disorder_assembly
_atom_site_disorder_group
Nd1 Nd 0.13061(2) 0.40217(2) 0.69938(2) 0.01625(6) Uani 1 1 d . . . . .
O3 O 0.2032(2) 0.45700(7) 0.7298(2) 0.0181(6) Uani 1 1 d . . . . .
O4 O 0.0716(2) 0.39104(8) 0.5098(2) 0.0246(7) Uani 1 1 d . . . . .
C1 C -0.0523(3) 0.39315(12) 0.8186(3) 0.0220(9) Uani 1 1 d . . . . .
C2 C -0.1113(3) 0.37857(11) 0.7069(4) 0.0209(9) Uani 1 1 d . . . . .
C3 C -0.1292(3) 0.40036(12) 0.6072(3) 0.0186(8) Uani 1 1 d . . . . .
C4 C -0.0968(3) 0.43769(11) 0.6188(3) 0.0182(8) Uani 1 1 d . . . . .
C5 C -0.0449(3) 0.45247(11) 0.7309(3) 0.0190(8) Uani 1 1 d . . . . .
C6 C -0.0182(3) 0.42984(12) 0.8305(3) 0.0205(9) Uani 1 1 d . . . . .
C7 C -0.1536(4) 0.33977(12) 0.6946(4) 0.0315(11) Uani 1 1 d . . . . .
H7A H -0.1194 0.3272 0.6391 0.047 Uiso 1 1 calc GR . . . .
H7B H -0.2427 0.3391 0.6661 0.047 Uiso 1 1 calc GR . . . .
H7C H -0.1262 0.3277 0.7707 0.047 Uiso 1 1 calc GR . . . .
C8 C -0.1125(4) 0.46077(12) 0.5115(4) 0.0245(9) Uani 1 1 d . . . . .
H8A H -0.0612 0.4825 0.5318 0.037 Uiso 1 1 calc GR . . . .
H8B H -0.1980 0.4681 0.4809 0.037 Uiso 1 1 calc GR . . . .
H8C H -0.0886 0.4468 0.4521 0.037 Uiso 1 1 calc GR . . . .
C9 C 0.0510(4) 0.44540(13) 0.9478(4) 0.0273(10) Uani 1 1 d . . . . .
H9A H -0.0054 0.4498 0.9942 0.041 Uiso 1 1 calc GR . . . .
H9B H 0.0893 0.4684 0.9365 0.041 Uiso 1 1 calc GR . . . .
H9C H 0.1140 0.4282 0.9889 0.041 Uiso 1 1 calc GR . . . .
C10 C -0.0314(4) 0.36915(13) 0.9262(4) 0.0281(10) Uani 1 1 d . . . . .
H10A H -0.1126 0.3622 0.9327 0.034 Uiso 0.670(4) 1 calc R . P A 1
H10B H 0.0076 0.3844 0.9949 0.034 Uiso 0.670(4) 1 calc R . P A 1
H10C H -0.0105 0.3850 0.9960 0.034 Uiso 0.330(4) 1 calc R . P A 2
H10D H -0.1091 0.3568 0.9229 0.034 Uiso 0.330(4) 1 calc R . P A 2
C28 C -0.1861(3) 0.38395(11) 0.4875(3) 0.0214(9) Uani 1 1 d . . . . .
H28A H -0.2089 0.4042 0.4308 0.026 Uiso 1 1 calc R . . . .
H28B H -0.2626 0.3718 0.4890 0.026 Uiso 1 1 calc R . . . .
C29 C -0.1115(3) 0.35665(11) 0.4400(3) 0.0210(9) Uani 1 1 d . . . . .
C30 C 0.0104(3) 0.36362(11) 0.4441(3) 0.0210(9) Uani 1 1 d . . . . .
C31 C 0.0683(3) 0.34106(11) 0.3788(3) 0.0186(8) Uani 1 1 d . . . . .
C32 C 0.0038(4) 0.31134(11) 0.3213(3) 0.0216(9) Uani 1 1 d . . . . .
H32 H 0.0417 0.2961 0.2780 0.026 Uiso 1 1 calc R . . . .
C33 C -0.1141(4) 0.30264(11) 0.3236(3) 0.0235(9) Uani 1 1 d . . . . .
C34 C -0.1705(4) 0.32606(11) 0.3818(3) 0.0222(9) Uani 1 1 d . . . . .
H34 H -0.2518 0.3212 0.3820 0.027 Uiso 1 1 calc R . . . .
C35 C -0.1746(4) 0.26826(12) 0.2650(4) 0.0333(11) Uani 1 1 d . . . . .
H35A H -0.1545 0.2647 0.1916 0.050 Uiso 1 1 calc GR . . . .
H35B H -0.2631 0.2704 0.2488 0.050 Uiso 1 1 calc GR . . . .
H35C H -0.1454 0.2475 0.3166 0.050 Uiso 1 1 calc GR . . . .
C36 C 0.1929(3) 0.35087(10) 0.3639(3) 0.0169(8) Uani 1 1 d . . . . .
C37 C 0.2950(3) 0.35170(12) 0.4816(3) 0.0214(9) Uani 1 1 d . . . . .
H37A H 0.2725 0.3689 0.5354 0.026 Uiso 1 1 calc R . . . .
H37B H 0.3038 0.3273 0.5177 0.026 Uiso 1 1 calc R . . . .
C38 C 0.1839(3) 0.38870(11) 0.3053(3) 0.0187(8) Uani 1 1 d . . . . .
H38A H 0.1210 0.3881 0.2286 0.022 Uiso 1 1 calc R . . . .
H38B H 0.1591 0.4070 0.3546 0.022 Uiso 1 1 calc R . . . .
C39 C 0.2340(3) 0.32375(11) 0.2845(4) 0.0204(9) Uani 1 1 d . . . . .
H39A H 0.2419 0.2992 0.3200 0.024 Uiso 1 1 calc R . . . .
H39B H 0.1712 0.3225 0.2078 0.024 Uiso 1 1 calc R . . . .
C40 C 0.3563(3) 0.33495(11) 0.2665(3) 0.0215(9) Uani 1 1 d . . . . .
H40 H 0.3798 0.3168 0.2146 0.026 Uiso 1 1 calc R . . . .
C41 C 0.3065(3) 0.39955(12) 0.2884(3) 0.0228(9) Uani 1 1 d . . . . .
H41 H 0.2989 0.4242 0.2517 0.027 Uiso 1 1 calc R . . . .
C42 C 0.4174(3) 0.36336(11) 0.4634(4) 0.0218(9) Uani 1 1 d . . . . .
H42 H 0.4813 0.3643 0.5406 0.026 Uiso 1 1 calc R . . . .
C43 C 0.4026(3) 0.40091(12) 0.4078(4) 0.0243(9) Uani 1 1 d . . . . .
H43A H 0.4814 0.4091 0.3984 0.029 Uiso 1 1 calc R . . . .
H43B H 0.3773 0.4185 0.4589 0.029 Uiso 1 1 calc R . . . .
C44 C 0.4552(4) 0.33597(12) 0.3846(4) 0.0247(9) Uani 1 1 d . . . . .
H44A H 0.4647 0.3116 0.4210 0.030 Uiso 1 1 calc R . . . .
H44B H 0.5341 0.3432 0.3733 0.030 Uiso 1 1 calc R . . . .
C45 C 0.3443(4) 0.37236(12) 0.2096(4) 0.0237(9) Uani 1 1 d . . . . .
H45A H 0.4231 0.3797 0.1981 0.028 Uiso 1 1 calc R . . . .
H45B H 0.2824 0.3716 0.1323 0.028 Uiso 1 1 calc R . . . .
C46 C -0.0246(3) 0.49305(11) 0.7466(4) 0.0234(9) Uani 1 1 d . . . . .
H46A H -0.0555 0.5004 0.8125 0.028 Uiso 1 1 calc R . . . .
H46B H -0.0782 0.5048 0.6759 0.028 Uiso 1 1 calc R . . . .
C47 C 0.1021(3) 0.51025(11) 0.7688(3) 0.0172(8) Uani 1 1 d . . . . .
C48 C 0.2076(3) 0.49232(10) 0.7605(3) 0.0158(8) Uani 1 1 d . . . . .
C49 C 0.3186(3) 0.51222(11) 0.7831(3) 0.0153(8) Uani 1 1 d . . . . .
C50 C 0.3169(3) 0.54899(11) 0.8105(3) 0.0177(8) Uani 1 1 d . . . . .
H50 H 0.3909 0.5623 0.8259 0.021 Uiso 1 1 calc R . . . .
C51 C 0.2124(3) 0.56729(11) 0.8164(3) 0.0178(8) Uani 1 1 d . . . . .
C52 C 0.1071(3) 0.54717(11) 0.7956(3) 0.0183(8) Uani 1 1 d . . . . .
H52 H 0.0348 0.5590 0.7997 0.022 Uiso 1 1 calc R . . . .
C53 C 0.2149(4) 0.60684(10) 0.8482(4) 0.0221(9) Uani 1 1 d . . . . .
H53A H 0.2188 0.6092 0.9308 0.033 Uiso 1 1 calc GR . . . .
H53B H 0.1410 0.6187 0.8000 0.033 Uiso 1 1 calc GR . . . .
H53C H 0.2866 0.6184 0.8347 0.033 Uiso 1 1 calc GR . . . .
C54 C 0.4379(3) 0.49447(10) 0.7756(3) 0.0142(8) Uani 1 1 d . . . . .
C55 C 0.4715(3) 0.46110(11) 0.8574(3) 0.0177(8) Uani 1 1 d . . . . .
H55A H 0.4846 0.4689 0.9392 0.021 Uiso 1 1 calc R . . . .
H55B H 0.4034 0.4435 0.8376 0.021 Uiso 1 1 calc R . . . .
C56 C 0.4239(3) 0.48273(10) 0.6479(3) 0.0150(8) Uani 1 1 d . . . . .
H56A H 0.3554 0.4654 0.6219 0.018 Uiso 1 1 calc R . . . .
H56B H 0.4052 0.5043 0.5962 0.018 Uiso 1 1 calc R . . . .
C57 C 0.5473(3) 0.52080(10) 0.8112(3) 0.0154(8) Uani 1 1 d . . . . .
H57A H 0.5300 0.5424 0.7596 0.018 Uiso 1 1 calc R . . . .
H57B H 0.5587 0.5292 0.8922 0.018 Uiso 1 1 calc R . . . .
C58 C 0.5420(3) 0.46477(10) 0.6390(3) 0.0169(8) Uani 1 1 d . . . . .
H58 H 0.5312 0.4572 0.5564 0.020 Uiso 1 1 calc R . . . .
C59 C 0.5879(3) 0.44268(11) 0.8453(4) 0.0203(9) Uani 1 1 d . . . . .
H59 H 0.6065 0.4207 0.8967 0.024 Uiso 1 1 calc R . . . .
C60 C 0.6649(3) 0.50256(10) 0.8028(3) 0.0157(8) Uani 1 1 d . . . . .
H60 H 0.7338 0.5203 0.8274 0.019 Uiso 1 1 calc R . . . .
C61 C 0.6478(3) 0.49153(11) 0.6764(3) 0.0174(8) Uani 1 1 d . . . . .
H61A H 0.7232 0.4801 0.6688 0.021 Uiso 1 1 calc R . . . .
H61B H 0.6304 0.5133 0.6256 0.021 Uiso 1 1 calc R . . . .
C62 C 0.5694(3) 0.43128(11) 0.7179(4) 0.0209(9) Uani 1 1 d . . . . .
H62A H 0.6438 0.4191 0.7105 0.025 Uiso 1 1 calc R . . . .
H62B H 0.5009 0.4139 0.6936 0.025 Uiso 1 1 calc R . . . .
C63 C 0.6935(3) 0.46943(11) 0.8820(3) 0.0198(8) Uani 1 1 d . . . . .
H63A H 0.7061 0.4769 0.9641 0.024 Uiso 1 1 calc R . . . .
H63B H 0.7693 0.4577 0.8761 0.024 Uiso 1 1 calc R . . . .
O2 O 0.1775(5) 0.36135(16) 0.8395(5) 0.0216(12) Uani 0.670(4) 1 d . . P A 1
C11 C 0.0454(9) 0.3336(3) 0.9376(16) 0.017(2) Uani 0.670(4) 1 d . . P A 1
C12 C 0.1544(10) 0.3333(2) 0.9036(12) 0.0203(19) Uani 0.670(4) 1 d . . P A 1
C13 C 0.2355(9) 0.3029(2) 0.9354(11) 0.0167(19) Uani 0.670(4) 1 d D . P A 1
C14 C 0.1971(10) 0.2744(3) 0.9936(10) 0.0188(19) Uani 0.670(4) 1 d . . P A 1
H14 H 0.2508 0.2543 1.0164 0.023 Uiso 0.670(4) 1 calc R . P A 1
C15 C 0.0878(11) 0.2727(3) 1.0210(11) 0.0169(16) Uani 0.670(4) 1 d . . P A 1
C16 C 0.0140(11) 0.3037(4) 0.9922(16) 0.0207(17) Uani 0.670(4) 1 d . . P A 1
H16 H -0.0609 0.3041 1.0112 0.025 Uiso 0.670(4) 1 calc R . P A 1
C17 C 0.0519(11) 0.2405(4) 1.0803(11) 0.024(2) Uani 0.670(4) 1 d . . P A 1
H17A H 0.0959 0.2189 1.0664 0.036 Uiso 0.670(4) 1 calc GR . P A 1
H17B H -0.0360 0.2364 1.0489 0.036 Uiso 0.670(4) 1 calc GR . P A 1
H17C H 0.0722 0.2451 1.1644 0.036 Uiso 0.670(4) 1 calc GR . P A 1
C18 C 0.3586(8) 0.3024(2) 0.9095(8) 0.019(2) Uani 0.670(4) 1 d D . P A 1
C19 C 0.4319(5) 0.33754(16) 0.9521(6) 0.0228(14) Uani 0.670(4) 1 d D . P A 1
H19A H 0.3826 0.3590 0.9171 0.027 Uiso 0.670(4) 1 calc R . P A 1
H19B H 0.4510 0.3394 1.0380 0.027 Uiso 0.670(4) 1 calc R . P A 1
C20 C 0.3364(5) 0.29749(18) 0.7771(5) 0.0246(15) Uani 0.670(4) 1 d D . P A 1
H20A H 0.2928 0.2743 0.7519 0.029 Uiso 0.670(4) 1 calc R . P A 1
H20B H 0.2845 0.3175 0.7349 0.029 Uiso 0.670(4) 1 calc R . P A 1
C21 C 0.4389(5) 0.27048(17) 0.9710(6) 0.0239(14) Uani 0.670(4) 1 d D . P A 1
H21A H 0.4551 0.2729 1.0565 0.029 Uiso 0.670(4) 1 calc R . P A 1
H21B H 0.3950 0.2473 0.9466 0.029 Uiso 0.670(4) 1 calc R . P A 1
C22 C 0.5504(6) 0.33699(18) 0.9171(6) 0.0304(17) Uani 0.670(4) 1 d D . P A 1
H22 H 0.5954 0.3603 0.9420 0.036 Uiso 0.670(4) 1 calc R . P A 1
C23 C 0.4570(6) 0.29724(18) 0.7463(6) 0.0299(16) Uani 0.670(4) 1 d D . P A 1
H23 H 0.4410 0.2944 0.6602 0.036 Uiso 0.670(4) 1 calc R . P A 1
C24 C 0.5606(7) 0.2696(2) 0.9412(8) 0.029(2) Uani 0.670(4) 1 d D . P A 1
H24 H 0.6112 0.2487 0.9816 0.034 Uiso 0.670(4) 1 calc R . P A 1
C25 C 0.5237(10) 0.3326(4) 0.7860(10) 0.031(3) Uani 0.670(4) 1 d D . P A 1
H25A H 0.4733 0.3532 0.7459 0.037 Uiso 0.670(4) 1 calc R . P A 1
H25B H 0.6011 0.3328 0.7650 0.037 Uiso 0.670(4) 1 calc R . P A 1
C26 C 0.5345(9) 0.2657(3) 0.8099(9) 0.033(3) Uani 0.670(4) 1 d D . P A 1
H26A H 0.4911 0.2425 0.7842 0.039 Uiso 0.670(4) 1 calc R . P A 1
H26B H 0.6123 0.2650 0.7897 0.039 Uiso 0.670(4) 1 calc R . P A 1
C27 C 0.6287(8) 0.3052(2) 0.9790(9) 0.030(2) Uani 0.670(4) 1 d D . P A 1
H27A H 0.7067 0.3049 0.9590 0.036 Uiso 0.670(4) 1 calc R . P A 1
H27B H 0.6473 0.3082 1.0645 0.036 Uiso 0.670(4) 1 calc R . P A 1
C26B C 0.6078(14) 0.2685(5) 0.9432(15) 0.023(4) Uani 0.330(4) 1 d D U P A 2
H26C H 0.5953 0.2491 0.9957 0.028 Uiso 0.330(4) 1 calc R . P A 2
H26D H 0.6894 0.2650 0.9322 0.028 Uiso 0.330(4) 1 calc R . P A 2
O1 O 0.1049(8) 0.3358(2) 0.6653(7) 0.028(2) Uani 0.330(4) 1 d . . P A 2
H1A H 0.1205 0.3193 0.7197 0.042 Uiso 0.330(4) 1 d GR . P A 2
H1B H 0.0788 0.3254 0.5972 0.042 Uiso 0.330(4) 1 d GR . P A 2
C24B C 0.6032(18) 0.3057(5) 1.0002(19) 0.025(4) Uani 0.330(4) 1 d D U P A 2
H24B H 0.6680 0.3074 1.0766 0.030 Uiso 0.330(4) 1 calc R . P A 2
C21B C 0.4769(10) 0.3103(3) 1.0176(10) 0.021(2) Uani 0.330(4) 1 d D U P A 2
H21C H 0.4737 0.3339 1.0562 0.025 Uiso 0.330(4) 1 calc R . P A 2
H21D H 0.4642 0.2909 1.0702 0.025 Uiso 0.330(4) 1 calc R . P A 2
C18B C 0.3719(17) 0.3088(5) 0.9017(15) 0.019(3) Uani 0.330(4) 1 d D U P A 2
C17B C 0.072(3) 0.2479(9) 1.065(3) 0.024(2) Uani 0.330(4) 1 d . . P A 2
H17D H 0.0783 0.2259 1.0209 0.036 Uiso 0.330(4) 1 calc GR . P A 2
H17E H -0.0117 0.2507 1.0682 0.036 Uiso 0.330(4) 1 calc GR . P A 2
H17F H 0.1273 0.2459 1.1443 0.036 Uiso 0.330(4) 1 calc GR . P A 2
O2B O 0.2028(12) 0.3738(4) 0.8696(12) 0.0216(12) Uani 0.330(4) 1 d . . P A 2
C22B C 0.5244(18) 0.3322(7) 0.799(2) 0.025(4) Uani 0.330(4) 1 d D U P A 2
H22B H 0.5386 0.3518 0.7465 0.030 Uiso 0.330(4) 1 calc R . P A 2
C27B C 0.6226(13) 0.3342(4) 0.9161(11) 0.026(3) Uani 0.330(4) 1 d D U P A 2
H27C H 0.7036 0.3307 0.9038 0.031 Uiso 0.330(4) 1 calc R . P A 2
H27D H 0.6215 0.3587 0.9505 0.031 Uiso 0.330(4) 1 calc R . P A 2
C20B C 0.3840(10) 0.2716(3) 0.8430(11) 0.021(3) Uani 0.330(4) 1 d D U P A 2
H20C H 0.3678 0.2518 0.8923 0.025 Uiso 0.330(4) 1 calc R . P A 2
H20D H 0.3210 0.2703 0.7665 0.025 Uiso 0.330(4) 1 calc R . P A 2
C19B C 0.4001(10) 0.3379(3) 0.8199(11) 0.022(3) Uani 0.330(4) 1 d D U P A 2
H19C H 0.3359 0.3373 0.7441 0.027 Uiso 0.330(4) 1 calc R . P A 2
H19D H 0.3983 0.3623 0.8547 0.027 Uiso 0.330(4) 1 calc R . P A 2
C25B C 0.5325(13) 0.2949(3) 0.7441(11) 0.024(3) Uani 0.330(4) 1 d D U P A 2
H25C H 0.4709 0.2932 0.6668 0.029 Uiso 0.330(4) 1 calc R . P A 2
H25D H 0.6142 0.2917 0.7330 0.029 Uiso 0.330(4) 1 calc R . P A 2
C12B C 0.171(2) 0.3426(5) 0.911(3) 0.0203(19) Uani 0.330(4) 1 d . . P A 2
C13B C 0.2467(18) 0.3122(6) 0.929(2) 0.0167(19) Uani 0.330(4) 1 d DG U P A 2
C14B C 0.214(2) 0.2808(5) 0.976(2) 0.0188(19) Uani 0.330(4) 1 d G . P A 2
H14B H 0.2656 0.2600 0.9881 0.023 Uiso 0.330(4) 1 calc R . P A 2
C15B C 0.106(3) 0.2796(7) 1.007(3) 0.0169(16) Uani 0.330(4) 1 d G . P A 2
C16B C 0.031(2) 0.3099(8) 0.990(3) 0.0207(17) Uani 0.330(4) 1 d G . P A 2
H16B H -0.0430 0.3092 1.0107 0.025 Uiso 0.330(4) 1 calc R . P A 2
C11B C 0.0634(19) 0.3414(6) 0.942(3) 0.017(2) Uani 0.330(4) 1 d G . P A 2
C23B C 0.5099(15) 0.2653(7) 0.8243(17) 0.024(4) Uani 0.330(4) 1 d D U P A 2
H23B H 0.5133 0.2408 0.7895 0.028 Uiso 0.330(4) 1 calc R . P A 2

loop_
_atom_site_aniso_label
_atom_site_aniso_U_11
_atom_site_aniso_U_22
_atom_site_aniso_U_33
_atom_site_aniso_U_23
_atom_site_aniso_U_13
_atom_site_aniso_U_12
Nd1 0.01186(9) 0.01810(11) 0.01898(10) -0.00217(10) 0.00478(7) 0.00133(9)
O3 0.0110(12) 0.0169(15) 0.0277(15) -0.0058(12) 0.0077(11) 0.0003(11)
O4 0.0176(14) 0.0341(18) 0.0232(15) -0.0109(13) 0.0075(12) -0.0066(12)
C1 0.0112(17) 0.033(3) 0.024(2) 0.0025(18) 0.0097(16) 0.0056(16)
C2 0.0085(17) 0.028(2) 0.026(2) 0.0048(18) 0.0054(16) 0.0018(16)
C3 0.0066(16) 0.025(2) 0.024(2) -0.0001(18) 0.0043(14) 0.0015(16)
C4 0.0084(17) 0.026(2) 0.021(2) -0.0004(17) 0.0049(15) 0.0040(15)
C5 0.0096(17) 0.026(2) 0.024(2) -0.0007(17) 0.0081(15) 0.0049(16)
C6 0.0098(17) 0.031(2) 0.021(2) -0.0036(18) 0.0054(15) 0.0088(16)
C7 0.024(2) 0.031(3) 0.035(3) 0.002(2) 0.0012(19) -0.0108(19)
C8 0.021(2) 0.028(2) 0.024(2) 0.0023(18) 0.0046(17) 0.0015(18)
C9 0.022(2) 0.039(3) 0.021(2) -0.0038(19) 0.0059(17) 0.0063(19)
C10 0.023(2) 0.038(3) 0.027(2) 0.008(2) 0.0128(18) 0.0112(19)
C28 0.0138(18) 0.025(2) 0.023(2) 0.0006(18) 0.0016(16) 0.0014(16)
C29 0.0198(19) 0.025(2) 0.016(2) 0.0002(17) 0.0015(16) 0.0001(17)
C30 0.0177(19) 0.025(2) 0.019(2) 0.0009(17) 0.0034(16) -0.0015(17)
C31 0.0186(19) 0.020(2) 0.0155(19) 0.0018(16) 0.0021(15) -0.0011(16)
C32 0.022(2) 0.018(2) 0.024(2) 0.0017(17) 0.0044(17) -0.0010(16)
C33 0.023(2) 0.020(2) 0.024(2) 0.0016(17) 0.0012(17) -0.0044(17)
C34 0.0174(19) 0.026(2) 0.022(2) 0.0014(18) 0.0034(16) -0.0044(17)
C35 0.025(2) 0.025(3) 0.050(3) -0.002(2) 0.012(2) -0.0108(19)
C36 0.0172(18) 0.014(2) 0.019(2) 0.0000(16) 0.0057(16) -0.0004(15)
C37 0.0183(19) 0.026(2) 0.018(2) -0.0006(17) 0.0029(16) 0.0006(17)
C38 0.0190(19) 0.018(2) 0.020(2) -0.0017(16) 0.0060(16) 0.0007(16)
C39 0.0181(19) 0.016(2) 0.026(2) -0.0026(17) 0.0047(16) -0.0024(16)
C40 0.020(2) 0.022(2) 0.023(2) -0.0077(17) 0.0086(17) -0.0019(17)
C41 0.024(2) 0.019(2) 0.028(2) 0.0029(19) 0.0113(17) -0.0023(18)
C42 0.0143(19) 0.028(2) 0.020(2) -0.0047(18) -0.0007(16) -0.0012(17)
C43 0.0196(19) 0.024(2) 0.031(2) -0.012(2) 0.0111(17) -0.0072(18)
C44 0.0169(19) 0.026(2) 0.030(2) -0.0058(19) 0.0055(17) 0.0017(17)
C45 0.022(2) 0.032(3) 0.020(2) -0.0031(18) 0.0094(17) -0.0062(18)
C46 0.0137(19) 0.029(2) 0.027(2) -0.0041(19) 0.0052(17) 0.0049(17)
C47 0.0158(18) 0.022(2) 0.0125(19) 0.0008(16) 0.0026(15) 0.0019(16)
C48 0.0156(18) 0.016(2) 0.0153(19) -0.0010(15) 0.0036(15) 0.0022(15)
C49 0.0127(17) 0.024(2) 0.0086(18) 0.0012(16) 0.0024(14) 0.0019(16)
C50 0.0172(18) 0.021(2) 0.0140(19) 0.0032(16) 0.0025(15) 0.0019(16)
C51 0.0210(19) 0.016(2) 0.0140(19) 0.0008(16) 0.0014(15) 0.0037(16)
C52 0.0162(18) 0.026(2) 0.0129(19) 0.0004(16) 0.0041(15) 0.0091(16)
C53 0.024(2) 0.015(2) 0.027(2) -0.0019(17) 0.0062(17) 0.0057(16)
C54 0.0130(17) 0.014(2) 0.0159(19) 0.0002(15) 0.0053(14) 0.0005(15)
C55 0.0122(18) 0.019(2) 0.022(2) 0.0042(16) 0.0052(15) -0.0008(15)
C56 0.0110(17) 0.017(2) 0.0178(19) -0.0008(15) 0.0046(14) -0.0017(15)
C57 0.0149(18) 0.014(2) 0.0163(19) -0.0036(15) 0.0031(15) -0.0004(15)
C58 0.0131(18) 0.020(2) 0.019(2) -0.0052(16) 0.0069(15) -0.0014(15)
C59 0.0152(18) 0.015(2) 0.031(2) 0.0081(17) 0.0067(17) 0.0046(16)
C60 0.0096(17) 0.019(2) 0.018(2) -0.0040(16) 0.0036(14) -0.0028(15)
C61 0.0123(17) 0.019(2) 0.022(2) -0.0031(16) 0.0069(15) -0.0010(15)
C62 0.0142(18) 0.016(2) 0.033(2) -0.0019(18) 0.0073(17) 0.0026(16)
C63 0.0117(17) 0.026(2) 0.020(2) 0.0002(17) 0.0017(15) 0.0042(16)
O2 0.013(3) 0.025(4) 0.028(4) 0.006(2) 0.008(2) 0.001(2)
C11 0.013(3) 0.019(5) 0.017(3) -0.002(4) 0.002(3) -0.004(3)
C12 0.018(4) 0.026(5) 0.015(3) 0.002(4) 0.002(3) 0.003(3)
C13 0.020(3) 0.009(6) 0.019(3) -0.003(4) 0.0016(19) -0.002(3)
C14 0.019(4) 0.020(4) 0.017(4) 0.001(3) 0.005(3) 0.000(3)
C15 0.022(4) 0.016(5) 0.014(4) 0.003(3) 0.007(2) -0.007(3)
C16 0.015(4) 0.026(5) 0.018(2) -0.004(4) 0.001(3) -0.006(3)
C17 0.029(5) 0.021(7) 0.025(5) 0.006(4) 0.013(3) -0.008(4)
C18 0.017(4) 0.017(4) 0.021(4) 0.002(3) 0.001(3) 0.001(3)
C19 0.019(3) 0.019(3) 0.030(4) -0.001(3) 0.005(3) 0.003(2)
C20 0.020(3) 0.023(4) 0.030(4) -0.001(3) 0.006(3) 0.004(3)
C21 0.022(3) 0.018(3) 0.031(4) 0.003(3) 0.007(3) 0.001(3)
C22 0.013(3) 0.019(4) 0.055(5) 0.006(3) 0.004(3) -0.001(3)
C23 0.029(4) 0.034(4) 0.030(4) 0.002(3) 0.012(3) 0.008(3)
C24 0.021(4) 0.024(4) 0.040(5) 0.011(3) 0.008(4) 0.009(4)
C25 0.023(5) 0.035(6) 0.039(6) 0.020(4) 0.016(4) 0.011(4)
C26 0.029(5) 0.027(5) 0.047(6) 0.000(4) 0.017(4) 0.005(4)
C27 0.015(4) 0.032(5) 0.037(6) 0.005(4) -0.001(3) 0.006(3)
C26B 0.022(7) 0.023(6) 0.027(6) -0.001(4) 0.009(5) 0.000(5)
O1 0.043(6) 0.016(5) 0.020(5) -0.001(4) 0.002(4) 0.000(4)
C24B 0.023(7) 0.024(7) 0.029(7) -0.003(5) 0.008(5) 0.000(4)
C21B 0.021(4) 0.017(6) 0.023(5) -0.002(4) 0.005(4) 0.001(4)
C18B 0.019(5) 0.013(6) 0.025(6) -0.001(4) 0.006(4) 0.005(4)
C17B 0.029(5) 0.021(7) 0.025(5) 0.006(4) 0.013(3) -0.008(4)
O2B 0.013(3) 0.025(4) 0.028(4) 0.006(2) 0.008(2) 0.001(2)
C22B 0.019(7) 0.022(8) 0.036(7) 0.002(5) 0.010(5) 0.002(5)
C27B 0.019(6) 0.024(6) 0.036(6) -0.002(4) 0.008(5) 0.000(4)
C20B 0.022(5) 0.015(5) 0.025(5) -0.002(4) 0.007(4) -0.001(4)
C19B 0.019(5) 0.021(5) 0.026(6) 0.004(4) 0.005(4) 0.004(4)
C25B 0.017(6) 0.025(6) 0.030(5) 0.001(4) 0.004(4) 0.004(4)
C12B 0.018(4) 0.026(5) 0.015(3) 0.002(4) 0.002(3) 0.003(3)
C13B 0.020(3) 0.009(6) 0.019(3) -0.003(4) 0.0016(19) -0.002(3)
C14B 0.019(4) 0.020(4) 0.017(4) 0.001(3) 0.005(3) 0.000(3)
C15B 0.022(4) 0.016(5) 0.014(4) 0.003(3) 0.007(2) -0.007(3)
C16B 0.015(4) 0.026(5) 0.018(2) -0.004(4) 0.001(3) -0.006(3)
C11B 0.013(3) 0.019(5) 0.017(3) -0.002(4) 0.002(3) -0.004(3)
C23B 0.024(6) 0.018(7) 0.031(7) -0.001(5) 0.010(5) 0.001(4)

loop_
_atom_type_symbol
_atom_type_description
_atom_type_scat_dispersion_real
_atom_type_scat_dispersion_imag
_atom_type_scat_source
C C 0.0033 0.0016 'International Tables Vol C Tables 4.2.6.8 and 6.1.1.4'
H H 0.0000 0.0000 'International Tables Vol C Tables 4.2.6.8 and 6.1.1.4'
Nd Nd -0.1943 3.0179 'International Tables Vol C Tables 4.2.6.8 and 6.1.1.4'
O O 0.0106 0.0060 'International Tables Vol C Tables 4.2.6.8 and 6.1.1.4'

loop_
_geom_angle_atom_site_label_1
_geom_angle_atom_site_label_2
_geom_angle_atom_site_label_3
_geom_angle
O3 Nd1 O4 109.42(10)
O3 Nd1 C1 108.84(11)
O3 Nd1 C2 126.13(10)
O3 Nd1 C3 113.05(11)
O3 Nd1 C4 84.17(10)
O3 Nd1 C5 67.93(10)
O3 Nd1 C6 80.55(11)
O3 Nd1 O2 120.63(15)
O3 Nd1 O1 164.5(2)
O3 Nd1 O2B 105.0(3)
O4 Nd1 C1 115.94(11)
O4 Nd1 C2 88.03(11)
O4 Nd1 C3 67.96(10)
O4 Nd1 C4 75.94(11)
O4 Nd1 C5 103.84(11)
O4 Nd1 C6 125.68(10)
O4 Nd1 O1 70.3(2)
O4 Nd1 O2B 140.9(3)
C1 Nd1 C2 28.22(11)
C3 Nd1 C1 50.35(11)
C3 Nd1 C2 27.99(11)
C4 Nd1 C1 59.31(11)
C4 Nd1 C2 50.20(11)
C4 Nd1 C3 28.89(12)
C4 Nd1 C5 28.85(11)
C5 Nd1 C1 50.39(12)
C5 Nd1 C2 58.37(11)
C5 Nd1 C3 50.78(11)
C6 Nd1 C1 28.44(12)
C6 Nd1 C2 50.21(12)
C6 Nd1 C3 59.57(11)
C6 Nd1 C4 51.41(11)
C6 Nd1 C5 28.90(11)
O2 Nd1 O4 126.23(16)
O2 Nd1 C1 66.11(17)
O2 Nd1 C2 78.38(16)
O2 Nd1 C3 105.97(16)
O2 Nd1 C4 125.02(17)
O2 Nd1 C5 111.69(18)
O2 Nd1 C6 82.85(18)
O1 Nd1 C1 84.2(2)
O1 Nd1 C2 69.2(2)
O1 Nd1 C3 81.5(2)
O1 Nd1 C4 110.2(2)
O1 Nd1 C5 127.5(2)
O1 Nd1 C6 112.6(2)
O2B Nd1 C1 67.8(4)
O2B Nd1 C2 86.4(3)
O2B Nd1 C3 114.3(3)
O2B Nd1 C4 126.3(4)
O2B Nd1 C5 105.9(4)
O2B Nd1 C6 77.5(4)
O2B Nd1 O1 71.6(4)
C48 O3 Nd1 157.4(2)
C30 O4 Nd1 133.8(3)
C2 C1 Nd1 78.1(2)
C2 C1 C10 119.6(4)
C6 C1 Nd1 73.6(2)
C6 C1 C2 120.2(4)
C6 C1 C10 120.1(4)
C10 C1 Nd1 121.9(2)
C1 C2 Nd1 73.7(2)
C1 C2 C7 120.3(4)
C3 C2 Nd1 73.2(2)
C3 C2 C1 119.9(4)
C3 C2 C7 119.8(4)
C7 C2 Nd1 124.1(3)
C2 C3 Nd1 78.8(2)
C2 C3 C4 120.0(4)
C2 C3 C28 119.5(4)
C4 C3 Nd1 74.1(2)
C4 C3 C28 120.4(3)
C28 C3 Nd1 119.2(2)
C3 C4 Nd1 77.0(2)
C3 C4 C8 119.9(3)
C5 C4 Nd1 76.1(2)
C5 C4 C3 119.5(4)
C5 C4 C8 120.5(4)
C8 C4 Nd1 115.0(2)
C4 C5 Nd1 75.0(2)
C4 C5 C6 120.3(4)
C4 C5 C46 120.4(4)
C6 C5 Nd1 74.9(2)
C6 C5 C46 119.2(4)
C46 C5 Nd1 124.8(2)
C1 C6 Nd1 78.0(2)
C1 C6 C5 119.7(4)
C1 C6 C9 121.0(4)
C5 C6 Nd1 76.2(2)
C5 C6 C9 119.2(4)
C9 C6 Nd1 114.5(2)
C2 C7 H7A 109.5
C2 C7 H7B 109.5
C2 C7 H7C 109.5
H7A C7 H7B 109.5
H7A C7 H7C 109.5
H7B C7 H7C 109.5
C4 C8 H8A 109.5
C4 C8 H8B 109.5
C4 C8 H8C 109.5
H8A C8 H8B 109.5
H8A C8 H8C 109.5
H8B C8 H8C 109.5
C6 C9 H9A 109.5
C6 C9 H9B 109.5
C6 C9 H9C 109.5
H9A C9 H9B 109.5
H9A C9 H9C 109.5
H9B C9 H9C 109.5
C1 C10 H10A 107.2
C1 C10 H10B 107.2
C1 C10 H10C 108.2
C1 C10 H10D 108.2
C1 C10 C11 120.4(7)
H10A C10 H10B 106.9
H10C C10 H10D 107.4
C11 C10 H10A 107.2
C11 C10 H10B 107.2
C11B C10 C1 116.3(15)
C11B C10 H10C 108.2
C11B C10 H10D 108.2
C3 C28 H28A 107.7
C3 C28 H28B 107.7
C3 C28 C29 118.5(3)
H28A C28 H28B 107.1
C29 C28 H28A 107.7
C29 C28 H28B 107.7
C30 C29 C28 121.6(4)
C34 C29 C28 118.2(3)
C34 C29 C30 119.9(4)
O4 C30 C29 120.0(4)
O4 C30 C31 120.7(3)
C29 C30 C31 119.3(4)
C30 C31 C36 121.6(3)
C32 C31 C30 117.7(4)
C32 C31 C36 120.6(4)
C31 C32 H32 118.3
C31 C32 C33 123.4(4)
C33 C32 H32 118.3
C32 C33 C35 119.9(4)
C34 C33 C32 117.7(4)
C34 C33 C35 122.4(4)
C29 C34 H34 119.1
C33 C34 C29 121.7(4)
C33 C34 H34 119.1
C33 C35 H35A 109.5
C33 C35 H35B 109.5
C33 C35 H35C 109.5
H35A C35 H35B 109.5
H35A C35 H35C 109.5
H35B C35 H35C 109.5
C31 C36 C37 112.5(3)
C31 C36 C38 108.8(3)
C31 C36 C39 112.4(3)
C38 C36 C37 109.2(3)
C39 C36 C37 106.8(3)
C39 C36 C38 107.1(3)
C36 C37 H37A 109.5
C36 C37 H37B 109.5
H37A C37 H37B 108.1
C42 C37 C36 110.8(3)
C42 C37 H37A 109.5
C42 C37 H37B 109.5
C36 C38 H38A 109.5
C36 C38 H38B 109.5
H38A C38 H38B 108.1
C41 C38 C36 110.5(3)
C41 C38 H38A 109.5
C41 C38 H38B 109.5
C36 C39 H39A 109.3
C36 C39 H39B 109.3
H39A C39 H39B 108.0
C40 C39 C36 111.5(3)
C40 C39 H39A 109.3
C40 C39 H39B 109.3
C39 C40 H40 109.2
C44 C40 C39 109.8(3)
C44 C40 H40 109.2
C45 C40 C39 109.7(3)
C45 C40 H40 109.2
C45 C40 C44 109.7(3)
C38 C41 H41 109.1
C38 C41 C43 109.0(3)
C43 C41 H41 109.1
C45 C41 C38 110.4(3)
C45 C41 H41 109.1
C45 C41 C43 110.1(3)
C37 C42 H42 109.4
C43 C42 C37 108.9(3)
C43 C42 H42 109.4
C43 C42 C44 110.2(3)
C44 C42 C37 109.7(3)
C44 C42 H42 109.4
C41 C43 H43A 109.7
C41 C43 H43B 109.7
C42 C43 C41 109.7(3)
C42 C43 H43A 109.7
C42 C43 H43B 109.7
H43A C43 H43B 108.2
C40 C44 H44A 110.0
C40 C44 H44B 110.0
C42 C44 C40 108.6(3)
C42 C44 H44A 110.0
C42 C44 H44B 110.0
H44A C44 H44B 108.3
C40 C45 H45A 109.9
C40 C45 H45B 109.9
C41 C45 C40 108.7(3)
C41 C45 H45A 109.9
C41 C45 H45B 109.9
H45A C45 H45B 108.3
C5 C46 H46A 106.8
C5 C46 H46B 106.8
C5 C46 C47 122.1(3)
H46A C46 H46B 106.7
C47 C46 H46A 106.8
C47 C46 H46B 106.8
C48 C47 C46 125.8(4)
C52 C47 C46 114.6(3)
C52 C47 C48 119.6(3)
O3 C48 C47 120.5(3)
O3 C48 C49 120.5(3)
C47 C48 C49 119.0(3)
C48 C49 C54 122.0(3)
C50 C49 C48 118.1(3)
C50 C49 C54 119.8(3)
C49 C50 H50 118.3
C49 C50 C51 123.4(4)
C51 C50 H50 118.3
C50 C51 C53 121.8(4)
C52 C51 C50 116.9(4)
C52 C51 C53 121.2(3)
C47 C52 H52 118.6
C51 C52 C47 122.8(3)
C51 C52 H52 118.6
C51 C53 H53A 109.5
C51 C53 H53B 109.5
C51 C53 H53C 109.5
H53A C53 H53B 109.5
H53A C53 H53C 109.5
H53B C53 H53C 109.5
C49 C54 C55 111.2(3)
C49 C54 C56 109.6(3)
C49 C54 C57 112.5(3)
C55 C54 C56 109.8(3)
C57 C54 C55 106.8(3)
C57 C54 C56 106.9(3)
C54 C55 H55A 109.5
C54 C55 H55B 109.5
H55A C55 H55B 108.1
C59 C55 C54 110.7(3)
C59 C55 H55A 109.5
C59 C55 H55B 109.5
C54 C56 H56A 109.6
C54 C56 H56B 109.6
H56A C56 H56B 108.1
C58 C56 C54 110.2(3)
C58 C56 H56A 109.6
C58 C56 H56B 109.6
C54 C57 H57A 109.3
C54 C57 H57B 109.3
H57A C57 H57B 108.0
C60 C57 C54 111.5(3)
C60 C57 H57A 109.3
C60 C57 H57B 109.3
C56 C58 H58 109.3
C61 C58 C56 110.1(3)
C61 C58 H58 109.3
C61 C58 C62 109.6(3)
C62 C58 C56 109.3(3)
C62 C58 H58 109.3
C55 C59 H59 109.5
C62 C59 C55 109.8(3)
C62 C59 H59 109.5
C63 C59 C55 109.1(3)
C63 C59 H59 109.5
C63 C59 C62 109.4(3)
C57 C60 H60 109.2
C61 C60 C57 108.5(3)
C61 C60 H60 109.2
C63 C60 C57 110.2(3)
C63 C60 H60 109.2
C63 C60 C61 110.4(3)
C58 C61 H61A 109.9
C58 C61 H61B 109.9
C60 C61 C58 109.0(3)
C60 C61 H61A 109.9
C60 C61 H61B 109.9
H61A C61 H61B 108.3
C58 C62 C59 109.7(3)
C58 C62 H62A 109.7
C58 C62 H62B 109.7
C59 C62 H62A 109.7
C59 C62 H62B 109.7
H62A C62 H62B 108.2
C59 C63 H63A 109.8
C59 C63 H63B 109.8
C60 C63 C59 109.2(3)
C60 C63 H63A 109.8
C60 C63 H63B 109.8
H63A C63 H63B 108.3
C12 O2 Nd1 155.0(6)
C12 C11 C10 120.2(8)
C16 C11 C10 119.5(9)
C16 C11 C12 120.0(6)
O2 C12 C11 119.2(9)
O2 C12 C13 121.7(8)
C11 C12 C13 119.1(6)
C12 C13 C18 121.3(7)
C14 C13 C12 116.3(5)
C14 C13 C18 122.4(7)
C13 C14 H14 117.0
C15 C14 C13 126.1(6)
C15 C14 H14 117.0
C14 C15 C16 115.4(6)
C14 C15 C17 122.6(9)
C16 C15 C17 122.0(10)
C11 C16 C15 122.9(6)
C11 C16 H16 118.6
C15 C16 H16 118.6
C15 C17 H17A 109.5
C15 C17 H17B 109.5
C15 C17 H17C 109.5
H17A C17 H17B 109.5
H17A C17 H17C 109.5
H17B C17 H17C 109.5
C13 C18 C19 111.6(7)
C13 C18 C20 108.9(7)
C13 C18 C21 111.7(7)
C20 C18 C19 110.4(6)
C20 C18 C21 107.4(7)
C21 C18 C19 106.7(6)
C18 C19 H19A 109.7
C18 C19 H19B 109.7
H19A C19 H19B 108.2
C22 C19 C18 109.8(6)
C22 C19 H19A 109.7
C22 C19 H19B 109.7
C18 C20 H20A 109.5
C18 C20 H20B 109.5
H20A C20 H20B 108.0
C23 C20 C18 110.9(6)
C23 C20 H20A 109.5
C23 C20 H20B 109.5
C18 C21 H21A 109.4
C18 C21 H21B 109.4
H21A C21 H21B 108.0
C24 C21 C18 111.2(6)
C24 C21 H21A 109.4
C24 C21 H21B 109.4
C19 C22 H22 109.3
C25 C22 C19 110.8(6)
C25 C22 H22 109.3
C25 C22 C27 109.5(8)
C27 C22 C19 108.7(6)
C27 C22 H22 109.3
C20 C23 H23 109.9
C25 C23 C20 109.2(6)
C25 C23 H23 109.9
C25 C23 C26 109.2(8)
C26 C23 C20 108.7(6)
C26 C23 H23 109.9
C21 C24 H24 110.0
C26 C24 C21 108.8(7)
C26 C24 H24 110.0
C26 C24 C27 108.6(9)
C27 C24 C21 109.5(7)
C27 C24 H24 110.0
C22 C25 H25A 109.6
C22 C25 H25B 109.6
C23 C25 C22 110.3(9)
C23 C25 H25A 109.6
C23 C25 H25B 109.6
H25A C25 H25B 108.1
C23 C26 H26A 109.5
C23 C26 H26B 109.5
C24 C26 C23 110.8(8)
C24 C26 H26A 109.5
C24 C26 H26B 109.5
H26A C26 H26B 108.1
C22 C27 H27A 109.8
C22 C27 H27B 109.8
C24 C27 C22 109.5(7)
C24 C27 H27A 109.8
C24 C27 H27B 109.8
H27A C27 H27B 108.2
H26C C26B H26D 108.0
C24B C26B H26C 109.3
C24B C26B H26D 109.3
C24B C26B C23B 111.6(17)
C23B C26B H26C 109.3
C23B C26B H26D 109.3
Nd1 O1 H1A 125.2
Nd1 O1 H1B 125.3
H1A O1 H1B 109.4
C26B C24B H24B 110.5
C21B C24B C26B 108.4(14)
C21B C24B H24B 110.5
C27B C24B C26B 107.0(15)
C27B C24B H24B 110.5
C27B C24B C21B 109.9(14)
C24B C21B H21C 109.0
C24B C21B H21D 109.0
C24B C21B C18B 113.1(14)
H21C C21B H21D 107.8
C18B C21B H21C 109.0
C18B C21B H21D 109.0
C21B C18B C20B 106.6(13)
C21B C18B C13B 109.4(16)
C20B C18B C13B 111.7(15)
C19B C18B C21B 106.9(13)
C19B C18B C20B 105.1(12)
C19B C18B C13B 116.5(14)
H17D C17B H17E 109.5
H17D C17B H17F 109.5
H17E C17B H17F 109.5
C15B C17B H17D 109.5
C15B C17B H17E 109.5
C15B C17B H17F 109.5
C12B O2B Nd1 132.3(14)
C27B C22B H22B 109.4
C27B C22B C19B 108.5(16)
C27B C22B C25B 108.5(16)
C19B C22B H22B 109.4
C19B C22B C25B 111.5(16)
C25B C22B H22B 109.4
C24B C27B C22B 111.4(18)
C24B C27B H27C 109.3
C24B C27B H27D 109.3
C22B C27B H27C 109.3
C22B C27B H27D 109.3
H27C C27B H27D 108.0
C18B C20B H20C 108.8
C18B C20B H20D 108.8
H20C C20B H20D 107.7
C23B C20B C18B 113.9(14)
C23B C20B H20C 108.8
C23B C20B H20D 108.8
C18B C19B H19C 109.1
C18B C19B H19D 109.1
C22B C19B C18B 112.5(16)
C22B C19B H19C 109.1
C22B C19B H19D 109.1
H19C C19B H19D 107.8
C22B C25B H25C 109.9
C22B C25B H25D 109.9
H25C C25B H25D 108.3
C23B C25B C22B 109.0(18)
C23B C25B H25C 109.9
C23B C25B H25D 109.9
O2B C12B C13B 121.3(18)
O2B C12B C11B 118.7(18)
C13B C12B C11B 120.0
C12B C13B C18B 127.1(15)
C14B C13B C18B 112.9(15)
C14B C13B C12B 120.0
C13B C14B H14B 120.0
C13B C14B C15B 120.0
C15B C14B H14B 120.0
C14B C15B C17B 122(2)
C14B C15B C16B 120.0
C16B C15B C17B 118(2)
C15B C16B H16B 120.0
C11B C16B C15B 120.0
C11B C16B H16B 120.0
C12B C11B C10 129.0(19)
C16B C11B C10 110.9(18)
C16B C11B C12B 120.0
C26B C23B C20B 108.5(14)
C26B C23B H23B 110.3
C20B C23B H23B 110.3
C25B C23B C26B 108.5(16)
C25B C23B C20B 108.8(14)
C25B C23B H23B 110.3

loop_
_geom_bond_atom_site_label_1
_geom_bond_atom_site_label_2
_geom_bond_distance
Nd1 O3 2.173(3)
Nd1 O4 2.210(3)
Nd1 C1 2.878(4)
Nd1 C2 2.934(4)
Nd1 C3 2.863(3)
Nd1 C4 2.825(4)
Nd1 C5 2.839(4)
Nd1 C6 2.823(4)
Nd1 O2 2.199(6)
Nd1 O1 2.479(9)
Nd1 O2B 2.225(15)
O3 C48 1.348(5)
O4 C30 1.345(5)
C1 C2 1.418(6)
C1 C6 1.401(6)
C1 C10 1.522(6)
C2 C3 1.403(6)
C2 C7 1.501(6)
C3 C4 1.419(6)
C3 C28 1.518(5)
C4 C5 1.411(5)
C4 C8 1.506(5)
C5 C6 1.413(6)
C5 C46 1.515(6)
C6 C9 1.511(6)
C7 H7A 0.9800
C7 H7B 0.9800
C7 H7C 0.9800
C8 H8A 0.9800
C8 H8B 0.9800
C8 H8C 0.9800
C9 H9A 0.9800
C9 H9B 0.9800
C9 H9C 0.9800
C10 H10A 0.9900
C10 H10B 0.9900
C10 H10C 0.9900
C10 H10D 0.9900
C10 C11 1.560(11)
C10 C11B 1.46(2)
C28 H28A 0.9900
C28 H28B 0.9900
C28 C29 1.532(6)
C29 C30 1.409(5)
C29 C34 1.392(6)
C30 C31 1.428(6)
C31 C32 1.387(5)
C31 C36 1.534(5)
C32 H32 0.9500
C32 C33 1.397(6)
C33 C34 1.381(6)
C33 C35 1.514(6)
C34 H34 0.9500
C35 H35A 0.9800
C35 H35B 0.9800
C35 H35C 0.9800
C36 C37 1.550(5)
C36 C38 1.549(5)
C36 C39 1.543(5)
C37 H37A 0.9900
C37 H37B 0.9900
C37 C42 1.543(5)
C38 H38A 0.9900
C38 H38B 0.9900
C38 C41 1.531(5)
C39 H39A 0.9900
C39 H39B 0.9900
C39 C40 1.537(5)
C40 H40 1.0000
C40 C44 1.535(6)
C40 C45 1.525(6)
C41 H41 1.0000
C41 C43 1.532(5)
C41 C45 1.522(6)
C42 H42 1.0000
C42 C43 1.522(6)
C42 C44 1.527(6)
C43 H43A 0.9900
C43 H43B 0.9900
C44 H44A 0.9900
C44 H44B 0.9900
C45 H45A 0.9900
C45 H45B 0.9900
C46 H46A 0.9900
C46 H46B 0.9900
C46 C47 1.536(5)
C47 C48 1.406(5)
C47 C52 1.393(6)
C48 C49 1.425(5)
C49 C50 1.394(6)
C49 C54 1.542(5)
C50 H50 0.9500
C50 C51 1.395(5)
C51 C52 1.376(5)
C51 C53 1.503(5)
C52 H52 0.9500
C53 H53A 0.9800
C53 H53B 0.9800
C53 H53C 0.9800
C54 C55 1.548(5)
C54 C56 1.552(5)
C54 C57 1.545(5)
C55 H55A 0.9900
C55 H55B 0.9900
C55 C59 1.541(5)
C56 H56A 0.9900
C56 H56B 0.9900
C56 C58 1.538(5)
C57 H57A 0.9900
C57 H57B 0.9900
C57 C60 1.536(5)
C58 H58 1.0000
C58 C61 1.526(5)
C58 C62 1.529(5)
C59 H59 1.0000
C59 C62 1.537(6)
C59 C63 1.524(5)
C60 H60 1.0000
C60 C61 1.524(5)
C60 C63 1.521(5)
C61 H61A 0.9900
C61 H61B 0.9900
C62 H62A 0.9900
C62 H62B 0.9900
C63 H63A 0.9900
C63 H63B 0.9900
O2 C12 1.356(12)
C11 C12 1.423(8)
C11 C16 1.382(9)
C12 C13 1.436(9)
C13 C14 1.398(9)
C13 C18 1.531(9)
C14 H14 0.9500
C14 C15 1.386(8)
C15 C16 1.402(9)
C15 C17 1.501(10)
C16 H16 0.9500
C17 H17A 0.9800
C17 H17B 0.9800
C17 H17C 0.9800
C18 C19 1.546(10)
C18 C20 1.542(10)
C18 C21 1.543(10)
C19 H19A 0.9900
C19 H19B 0.9900
C19 C22 1.534(8)
C20 H20A 0.9900
C20 H20B 0.9900
C20 C23 1.531(8)
C21 H21A 0.9900
C21 H21B 0.9900
C21 C24 1.538(9)
C22 H22 1.0000
C22 C25 1.518(12)
C22 C27 1.528(10)
C23 H23 1.0000
C23 C25 1.515(13)
C23 C26 1.525(11)
C24 H24 1.0000
C24 C26 1.519(11)
C24 C27 1.527(11)
C25 H25A 0.9900
C25 H25B 0.9900
C26 H26A 0.9900
C26 H26B 0.9900
C27 H27A 0.9900
C27 H27B 0.9900
C26B H26C 0.9900
C26B H26D 0.9900
C26B C24B 1.535(17)
C26B C23B 1.541(17)
O1 H1A 0.8716
O1 H1B 0.8720
C24B H24B 1.0000
C24B C21B 1.532(15)
C24B C27B 1.516(17)
C21B H21C 0.9900
C21B H21D 0.9900
C21B C18B 1.553(17)
C18B C20B 1.562(17)
C18B C19B 1.548(17)
C18B C13B 1.565(16)
C17B H17D 0.9800
C17B H17E 0.9800
C17B H17F 0.9800
C17B C15B 1.47(2)
O2B C12B 1.34(2)
C22B H22B 1.0000
C22B C27B 1.525(19)
C22B C19B 1.532(19)
C22B C25B 1.538(18)
C27B H27C 0.9900
C27B H27D 0.9900
C20B H20C 0.9900
C20B H20D 0.9900
C20B C23B 1.541(16)
C19B H19C 0.9900
C19B H19D 0.9900
C25B H25C 0.9900
C25B H25D 0.9900
C25B C23B 1.523(17)
C12B C13B 1.3900
C12B C11B 1.3900
C13B C14B 1.3900
C14B H14B 0.9500
C14B C15B 1.3900
C15B C16B 1.3900
C16B H16B 0.9500
C16B C11B 1.3900
C23B H23B 1.0000
